data_7031153
loop_
_publ_author_name
'Davies, David L.'
'Al-Duaij, Omar'
'Fawcett, John'
'Giardiello, Marco'
'Hilton, Stephen T.'
'Russell, David R.'

_publ_section_title
;
 Room-temperature cyclometallation of amines, imines and oxazolines with
 [MCl2Cp*]2 (M = Rh, Ir) and [RuCl2(p-cymene)]2Based on the presentation
 given at Dalton Discussion No. 6, 9?11th September 2003, University of
 York, UK.Electronic supplementary information (ESI) available:
 Characterisation and crystallographic data for [IrCl2(NH2Ph)Cp*] (6), and
 Figures showing the structures of 3b, 5b and 6. See
 http://www.rsc.org/suppdata/dt/b3/b303737a/
;
_journal_issue 21
_journal_name_full 'Dalton Transactions'
_journal_page_first 4132
_journal_paper_doi 10.1039/b303737a
_journal_year 2003
_chemical_formula_sum 'C12 H17 Cl O2 Ru'
_chemical_formula_weight '329.77 659.55'
_chemical_name_systematic
; 
 ? 
;
_space_group_IT_number 15
_symmetry_cell_setting monoclinic
_symmetry_space_group_name_Hall '-C 2yc'
_symmetry_space_group_name_H-M 'C 1 2/c 1'
_atom_sites_solution_hydrogens geom
_atom_sites_solution_primary direct
_atom_sites_solution_secondary difmap
_audit_creation_method SHELXL-97
_cell_angle_alpha 90.00
_cell_angle_beta 109.238(1)
_cell_angle_gamma 90.00
_cell_formula_units_Z 8
_cell_length_a 15.2250(9)
_cell_length_b 12.5502(7)
_cell_length_c 14.5795(8)
_cell_measurement_reflns_used 7636
_cell_measurement_temperature 150(2)
_cell_measurement_theta_max 28.34
_cell_measurement_theta_min 2.83
_cell_volume 2630.2(3)
_computing_cell_refinement 'Bruker SMART'
_computing_data_collection 'Bruker SMART'
_computing_data_reduction 'Bruker SAINT'
_computing_molecular_graphics 'Bruker SHELXTL'
_computing_publication_material 'Bruker SHELXTL'
_computing_structure_refinement 'SHELXL-97 (Sheldrick, 1997)'
_computing_structure_solution 'SHELXS-97 (Sheldrick, 1990)'
_diffrn_ambient_temperature 150(2)
_diffrn_measured_fraction_theta_full 1.000
_diffrn_measured_fraction_theta_max 1.000
_diffrn_measurement_device_type 'CCD area detector'
_diffrn_measurement_method 'phi and omega scans'
_diffrn_radiation_monochromator graphite
_diffrn_radiation_source 'fine-focus sealed tube'
_diffrn_radiation_type MoK\a
_diffrn_radiation_wavelength 0.71073
_diffrn_reflns_av_R_equivalents 0.0193
_diffrn_reflns_av_sigmaI/netI 0.0147
_diffrn_reflns_limit_h_max 18
_diffrn_reflns_limit_h_min -18
_diffrn_reflns_limit_k_max 15
_diffrn_reflns_limit_k_min -15
_diffrn_reflns_limit_l_max 17
_diffrn_reflns_limit_l_min -17
_diffrn_reflns_number 9970
_diffrn_reflns_theta_full 26.00
_diffrn_reflns_theta_max 26.00
_diffrn_reflns_theta_min 2.15
_exptl_absorpt_coefficient_mu 1.378
_exptl_absorpt_correction_T_max 0.93
_exptl_absorpt_correction_T_min 0.80
_exptl_absorpt_correction_type empirical
_exptl_absorpt_process_details
;
absorption correction based on 8921 reflections (SADABS); Rint 0.045 before 
correction and 0.19 after.
;
_exptl_crystal_colour red
_exptl_crystal_density_diffrn 1.666
_exptl_crystal_density_method 'not measured'
_exptl_crystal_description block
_exptl_crystal_F_000 1328
_exptl_crystal_size_max 0.26
_exptl_crystal_size_mid 0.20
_exptl_crystal_size_min 0.12
_refine_diff_density_max 0.993
_refine_diff_density_min -0.272
_refine_diff_density_rms 0.079
_refine_ls_extinction_method none
_refine_ls_goodness_of_fit_ref 1.099
_refine_ls_hydrogen_treatment mixed
_refine_ls_matrix_type full
_refine_ls_number_parameters 148
_refine_ls_number_reflns 2581
_refine_ls_number_restraints 0
_refine_ls_restrained_S_all 1.099
_refine_ls_R_factor_all 0.0269
_refine_ls_R_factor_gt 0.0259
_refine_ls_shift/su_max 0.002
_refine_ls_shift/su_mean 0.000
_refine_ls_structure_factor_coef Fsqd
_refine_ls_weighting_details 'calc w=1/[\s^2^(Fo^2^)+(0.0369P)^2^+3.4916P] where P=(Fo^2^+2Fc^2^)/3'
_refine_ls_weighting_scheme calc
_refine_ls_wR_factor_gt 0.0654
_refine_ls_wR_factor_ref 0.0660
_reflns_number_gt 2502
_reflns_number_total 2581
_reflns_threshold_expression >2sigma(I)
_cod_data_source_file b303737a.txt
_cod_data_source_block 03009_(Complex_2)
_cod_depositor_comments
;
The following automatic conversions were performed:

'_symmetry_cell_setting' value 'Monoclinic' changed to 'monoclinic'
according to
/usr/data/users/saulius/automatic-downloads/retrospective/RSC/lib/dictionaries/cif_core.dic
dictionary named 'cif_core.dic' version 2.4.2 from 2011-04-26.

Automatic conversion script
Id: cif_fix_values 2281 2013-09-26 08:29:07Z andrius 
;
_cod_original_sg_symbol_H-M C2/c
_cod_database_code 7031153

loop_
_symmetry_equiv_pos_as_xyz
'x, y, z'
'-x, y, -z+1/2'
'x+1/2, y+1/2, z'
'-x+1/2, y+1/2, -z+1/2'
'-x, -y, -z'
'x, -y, z-1/2'
'-x+1/2, -y+1/2, -z'
'x+1/2, -y+1/2, z-1/2'

loop_
_atom_site_label
_atom_site_type_symbol
_atom_site_fract_x
_atom_site_fract_y
_atom_site_fract_z
_atom_site_U_iso_or_equiv
_atom_site_adp_type
_atom_site_occupancy
_atom_site_symmetry_multiplicity
_atom_site_calc_flag
_atom_site_refinement_flags
Ru1 Ru 0.094703(13) 0.327460(15) 1.003169(13) 0.02651(9) Uani 1 1 d .
Cl1 Cl 0.21129(4) 0.45018(5) 1.09298(4) 0.03792(15) Uani 1 1 d .
O1 O 0.05503(13) 0.32234(13) 1.13277(13) 0.0339(4) Uani 1 1 d .
O2 O 0.16073(13) 0.21534(14) 1.11648(12) 0.0358(4) Uani 1 1 d .
C1 C 0.11620(18) 0.2520(2) 1.16911(18) 0.0337(5) Uani 1 1 d .
C2 C 0.1364(2) 0.2137(3) 1.2711(2) 0.0490(7) Uani 1 1 d .
H2A H 0.1846 0.2568 1.3142 0.073 Uiso 1 1 d R
H2B H 0.1565 0.1408 1.2758 0.073 Uiso 1 1 d R
H2C H 0.0812 0.2190 1.2888 0.073 Uiso 1 1 d R
C3 C 0.0869(2) 0.4072(2) 0.86608(18) 0.0413(6) Uani 1 1 d .
C4 C 0.12474(19) 0.3040(3) 0.86895(18) 0.0396(6) Uani 1 1 d .
H4 H 0.1895 0.2959 0.8712 0.048 Uiso 1 1 calc R
C5 C 0.07680(18) 0.2148(2) 0.88860(17) 0.0351(6) Uani 1 1 d .
H5 H 0.1100 0.1468 0.9040 0.042 Uiso 1 1 calc R
C6 C -0.00960(17) 0.2246(2) 0.90479(17) 0.0315(5) Uani 1 1 d .
C7 C -0.04490(18) 0.32903(19) 0.90306(18) 0.0329(6) Uani 1 1 d .
H7 H -0.0961 0.3405 0.9288 0.039 Uiso 1 1 calc R
C8 C 0.00180(19) 0.4189(2) 0.88372(18) 0.0376(6) Uani 1 1 d .
H8 H -0.0177 0.4902 0.8967 0.045 Uiso 1 1 calc R
C9 C 0.1396(3) 0.5036(3) 0.8520(2) 0.0703(11) Uani 1 1 d .
H9A H 0.1205 0.5213 0.7842 0.105 Uiso 1 1 calc R
H9B H 0.2051 0.4886 0.8751 0.105 Uiso 1 1 calc R
H9C H 0.1268 0.5625 0.8877 0.105 Uiso 1 1 calc R
C10 C -0.0553(2) 0.1261(2) 0.9292(2) 0.0468(7) Uani 1 1 d .
H10 H -0.0056 0.0799 0.9694 0.056 Uiso 1 1 calc R
C11 C -0.1197(3) 0.1491(4) 0.9862(3) 0.0739(12) Uani 1 1 d .
H11A H -0.0857 0.1842 1.0459 0.111 Uiso 1 1 calc R
H11B H -0.1450 0.0835 1.0003 0.111 Uiso 1 1 calc R
H11C H -0.1694 0.1944 0.9487 0.111 Uiso 1 1 calc R
C12 C -0.1053(3) 0.0657(3) 0.8367(3) 0.0715(11) Uani 1 1 d .
H12A H -0.1531 0.1099 0.7945 0.107 Uiso 1 1 calc R
H12B H -0.1327 0.0023 0.8523 0.107 Uiso 1 1 calc R
H12C H -0.0617 0.0465 0.8046 0.107 Uiso 1 1 calc R

loop_
_atom_site_aniso_label
_atom_site_aniso_U_11
_atom_site_aniso_U_22
_atom_site_aniso_U_33
_atom_site_aniso_U_23
_atom_site_aniso_U_13
_atom_site_aniso_U_12
Ru1 0.02739(13) 0.02861(13) 0.02144(12) -0.00008(7) 0.00523(9) 0.00149(7)
Cl1 0.0358(3) 0.0401(3) 0.0317(3) -0.0033(2) 0.0029(2) -0.0056(3)
O1 0.0359(10) 0.0396(10) 0.0254(9) -0.0010(7) 0.0093(8) 0.0026(7)
O2 0.0412(10) 0.0360(9) 0.0280(9) 0.0037(7) 0.0082(8) 0.0058(8)
C1 0.0367(13) 0.0346(13) 0.0274(12) -0.0020(10) 0.0075(10) -0.0038(11)
C2 0.0638(19) 0.0514(17) 0.0309(14) 0.0053(13) 0.0146(14) 0.0031(15)
C3 0.0509(16) 0.0463(15) 0.0202(11) 0.0020(11) 0.0029(11) -0.0156(13)
C4 0.0307(13) 0.0661(18) 0.0220(12) -0.0033(12) 0.0085(10) -0.0035(12)
C5 0.0416(14) 0.0356(13) 0.0241(12) -0.0048(10) 0.0053(10) 0.0081(11)
C6 0.0352(12) 0.0324(12) 0.0218(11) -0.0016(9) 0.0026(10) -0.0038(10)
C7 0.0299(13) 0.0413(14) 0.0236(12) -0.0006(10) 0.0034(10) 0.0040(10)
C8 0.0468(15) 0.0317(13) 0.0248(12) 0.0011(10) -0.0012(11) 0.0038(11)
C9 0.089(3) 0.075(2) 0.0375(16) 0.0092(16) 0.0071(17) -0.047(2)
C10 0.0570(18) 0.0402(15) 0.0360(14) 0.0048(12) 0.0054(13) -0.0156(14)
C11 0.082(3) 0.100(3) 0.0453(19) -0.0109(19) 0.0281(18) -0.052(2)
C12 0.102(3) 0.062(2) 0.053(2) -0.0202(17) 0.029(2) -0.046(2)

loop_
_atom_type_symbol
_atom_type_description
_atom_type_scat_dispersion_real
_atom_type_scat_dispersion_imag
_atom_type_scat_source
C C 0.0033 0.0016 'International Tables Vol C Tables 4.2.6.8 and 6.1.1.4'
H H 0.0000 0.0000 'International Tables Vol C Tables 4.2.6.8 and 6.1.1.4'
O O 0.0106 0.0060 'International Tables Vol C Tables 4.2.6.8 and 6.1.1.4'
Cl Cl 0.1484 0.1585 'International Tables Vol C Tables 4.2.6.8 and 6.1.1.4'
Ru Ru -1.2594 0.8363 'International Tables Vol C Tables 4.2.6.8 and 6.1.1.4'

loop_
_geom_angle_atom_site_label_1
_geom_angle_atom_site_label_2
_geom_angle_atom_site_label_3
_geom_angle
C5 Ru1 C7 68.38(10)
C5 Ru1 O2 94.28(9)
C7 Ru1 O2 129.50(8)
C5 Ru1 O1 131.46(9)
C7 Ru1 O1 95.46(9)
O2 Ru1 O1 60.31(7)
C5 Ru1 C4 38.37(11)
C7 Ru1 C4 81.01(10)
O2 Ru1 C4 114.81(9)
O1 Ru1 C4 169.81(10)
C5 Ru1 C8 80.87(10)
C7 Ru1 C8 38.11(10)
O2 Ru1 C8 167.60(9)
O1 Ru1 C8 114.80(9)
C4 Ru1 C8 67.94(11)
C5 Ru1 C6 38.31(10)
C7 Ru1 C6 38.17(9)
O2 Ru1 C6 99.95(8)
O1 Ru1 C6 101.80(8)
C4 Ru1 C6 69.54(10)
C8 Ru1 C6 69.20(10)
C5 Ru1 C3 68.67(10)
C7 Ru1 C3 68.49(10)
O2 Ru1 C3 149.99(10)
O1 Ru1 C3 149.06(10)
C4 Ru1 C3 37.67(11)
C8 Ru1 C3 37.55(11)
C6 Ru1 C3 82.08(9)
C5 Ru1 Cl1 137.37(8)
C7 Ru1 Cl1 139.25(7)
O2 Ru1 Cl1 85.75(5)
O1 Ru1 Cl1 84.92(5)
C4 Ru1 Cl1 104.03(8)
C8 Ru1 Cl1 105.57(7)
C6 Ru1 Cl1 172.73(7)
C3 Ru1 Cl1 90.73(7)
C5 Ru1 C1 116.43(9)
C7 Ru1 C1 116.31(9)
O2 Ru1 C1 30.18(8)
O1 Ru1 C1 30.20(8)
C4 Ru1 C1 144.67(10)
C8 Ru1 C1 144.37(10)
C6 Ru1 C1 104.20(9)
C3 Ru1 C1 173.71(9)
Cl1 Ru1 C1 83.00(6)
C1 O1 Ru1 90.44(15)
C1 O2 Ru1 91.15(15)
O2 C1 O1 117.8(2)
O2 C1 C2 120.7(2)
O1 C1 C2 121.5(2)
O2 C1 Ru1 58.67(12)
O1 C1 Ru1 59.36(13)
C2 C1 Ru1 174.8(2)
C8 C3 C4 118.7(2)
C8 C3 C9 120.3(3)
C4 C3 C9 120.8(3)
C8 C3 Ru1 70.12(14)
C4 C3 Ru1 69.95(15)
C9 C3 Ru1 128.17(19)
C3 C4 C5 119.9(2)
C3 C4 Ru1 72.38(15)
C5 C4 Ru1 69.46(14)
C4 C5 C6 122.3(2)
C4 C5 Ru1 72.17(15)
C6 C5 Ru1 72.47(14)
C7 C6 C5 116.5(2)
C7 C6 C10 123.9(3)
C5 C6 C10 119.5(2)
C7 C6 Ru1 69.66(14)
C5 C6 Ru1 69.22(14)
C10 C6 Ru1 128.30(17)
C8 C7 C6 122.1(2)
C8 C7 Ru1 72.05(15)
C6 C7 Ru1 72.17(14)
C3 C8 C7 120.5(2)
C3 C8 Ru1 72.33(15)
C7 C8 Ru1 69.85(14)
C11 C10 C12 111.1(3)
C11 C10 C6 113.9(3)
C12 C10 C6 109.5(2)

loop_
_geom_bond_atom_site_label_1
_geom_bond_atom_site_label_2
_geom_bond_distance
Ru1 C5 2.136(2)
Ru1 C7 2.146(3)
Ru1 O2 2.1507(17)
Ru1 O1 2.1659(18)
Ru1 C4 2.171(3)
Ru1 C8 2.174(2)
Ru1 C6 2.178(2)
Ru1 C3 2.203(3)
Ru1 Cl1 2.3887(6)
Ru1 C1 2.517(2)
O1 C1 1.266(3)
O2 C1 1.266(3)
C1 C2 1.495(4)
C3 C8 1.409(4)
C3 C4 1.413(4)
C3 C9 1.503(4)
C4 C5 1.416(4)
C5 C6 1.416(4)
C6 C7 1.414(3)
C6 C10 1.517(4)
C7 C8 1.411(4)
C10 C11 1.508(5)
C10 C12 1.516(4)
